data_4024663
loop_
_publ_author_name
'Steven J. Robbins'
'Michelle E. Thibault'
'Jason D. Masuda'
'David R. Ward'
'Ren\'e T. Boer\'e'
'Peter W. Dibble'

_publ_contact_author_address
; 
Department of Chemistry and Biochemistry
University of Lethbridge
Lethbridge, AB Canada
T1K 3M4
;
_publ_contact_author_email dibble@uleth.ca
_publ_contact_author_fax +1-403-329-2045
_publ_contact_author_name 'Dibble, Peter W.'
_publ_contact_author_phone +1-403-329-2308
_publ_section_title
;
X-ray Structures of Cyclophanes Derived from Naphtho[1,2-c:5,6-c]difuran
and the Synthesis, Structure, and Reaction Kinetics of Its
1,3,6,8-Tetrasilylated Derivative
;
_journal_name_full 'Journal of Organic Chemistry'
_journal_page_first 5192
_journal_page_last 5198
_journal_paper_doi 10.1021/jo900582r
_journal_volume 74
_journal_year 2009
_chemical_formula_moiety 'C48 H74 N2 O6 Si4'
_chemical_formula_sum 'C48 H74 N2 O6 Si4'
_chemical_formula_weight 887.45
_chemical_name_systematic
; 
 ? 
;
_space_group_IT_number 19
_symmetry_cell_setting monoclinic
_symmetry_Int_Tables_number 19
_symmetry_space_group_name_Hall 'P 2ac 2ab'
_symmetry_space_group_name_H-M 'P 21 21 21'
_atom_sites_solution_hydrogens geom
_atom_sites_solution_primary direct
_atom_sites_solution_secondary difmap
_audit_creation_method SHELXL-97
_audit_update_record
;
2008-10-29 # Formatted by publCIF
;
_cell_angle_alpha 90.00
_cell_angle_beta 90.00
_cell_angle_gamma 90.00
_cell_formula_units_Z 4
_cell_length_a 11.799(4)
_cell_length_b 12.598(4)
_cell_length_c 33.550(10)
_cell_measurement_reflns_used 9908
_cell_measurement_temperature 173(2)
_cell_measurement_theta_max 24.76
_cell_measurement_theta_min 2.36
_cell_volume 4987(3)
_computing_cell_refinement 'APEX2 (Bruker, 2006)'
_computing_data_collection 'APEX2 (Bruker, 2006)'
_computing_data_reduction 'SAINT-Plus (Bruker, 2006)'
_computing_molecular_graphics 'MERCURY (Macrae <i>et al.</i>, 2006)'
_computing_publication_material 'IUCr publCIF (Westrip, 2007)'
_computing_structure_refinement SHELXTL
_computing_structure_solution 'SHELXTL (Sheldrick, 2003)'
_diffrn_ambient_temperature 173(2)
_diffrn_measured_fraction_theta_full 0.998
_diffrn_measured_fraction_theta_max 0.998
_diffrn_measurement_device_type
;
Bruker ApexII CCD area detector
;
_diffrn_measurement_method 'phi and omega scans'
_diffrn_radiation_monochromator graphite
_diffrn_radiation_source 'fine-focus sealed tube'
_diffrn_radiation_type MoK\a
_diffrn_radiation_wavelength 0.71073
_diffrn_reflns_av_R_equivalents 0.0863
_diffrn_reflns_av_sigmaI/netI 0.0525
_diffrn_reflns_limit_h_max 9
_diffrn_reflns_limit_h_min -9
_diffrn_reflns_limit_k_max 10
_diffrn_reflns_limit_k_min -10
_diffrn_reflns_limit_l_max 27
_diffrn_reflns_limit_l_min -27
_diffrn_reflns_number 18161
_diffrn_reflns_theta_full 16.70
_diffrn_reflns_theta_max 16.70
_diffrn_reflns_theta_min 1.73
_diffrn_source_type 'Bruker D8'
_exptl_absorpt_coefficient_mu 0.166
_exptl_absorpt_correction_T_max 0.9844
_exptl_absorpt_correction_T_min 0.9659
_exptl_absorpt_correction_type multi-scan
_exptl_absorpt_process_details
; 
SADABS (Sheldrick, 2004)
;
_exptl_crystal_colour colourless
_exptl_crystal_density_diffrn 1.182
_exptl_crystal_density_method 'not measured'
_exptl_crystal_description prism
_exptl_crystal_F_000 1920
_exptl_crystal_size_max 0.21
_exptl_crystal_size_mid 0.11
_exptl_crystal_size_min 0.10
_refine_diff_density_max 0.194
_refine_diff_density_min -0.189
_refine_diff_density_rms 0.043
_refine_ls_abs_structure_details 'Flack H D (1983), Acta Cryst. A39, 876-881'
_refine_ls_abs_structure_Flack 0.4(2)
_refine_ls_extinction_method none
_refine_ls_goodness_of_fit_ref 1.070
_refine_ls_hydrogen_treatment constr
_refine_ls_matrix_type full
_refine_ls_number_parameters 464
_refine_ls_number_reflns 2749
_refine_ls_number_restraints 0
_refine_ls_restrained_S_all 1.070
_refine_ls_R_factor_all 0.0506
_refine_ls_R_factor_gt 0.0429
_refine_ls_shift/su_max 0.000
_refine_ls_shift/su_mean 0.000
_refine_ls_structure_factor_coef Fsqd
_refine_ls_weighting_details 'calc w=1/[\s^2^(Fo^2^)+(0.0377P)^2^+8.1133P] where P=(Fo^2^+2Fc^2^)/3'
_refine_ls_weighting_scheme calc
_refine_ls_wR_factor_gt 0.0967
_refine_ls_wR_factor_ref 0.1010
_reflns_number_gt 2504
_reflns_number_total 2749
_reflns_threshold_expression >2sigma(I)
_cod_data_source_file jo900582r_si_002.cif
_cod_data_source_block 6
_cod_depositor_comments
;
The following automatic conversions were performed:
'_symmetry_cell_setting' value 'Monoclinic' changed to 'monoclinic'
according to '/home/saulius/struct/CIF-dictionaries/cif_core.dic'
dictionary named 'cif_core.dic' version 2.4.1 from 2010-06-29.

Automatic conversion script
Id: cif_fix_enum 1527 2010-12-29 10:47:43Z saulius 
;
_cod_original_sg_symbol_H-M P2(1)2(1)2(1)
_cod_database_code 4024663

loop_
_symmetry_equiv_pos_as_xyz
'x, y, z'
'-x+1/2, -y, z+1/2'
'-x, y+1/2, -z+1/2'
'x+1/2, -y+1/2, -z'

loop_
_atom_site_label
_atom_site_type_symbol
_atom_site_fract_x
_atom_site_fract_y
_atom_site_fract_z
_atom_site_U_iso_or_equiv
_atom_site_adp_type
_atom_site_occupancy
_atom_site_symmetry_multiplicity
_atom_site_calc_flag
_atom_site_refinement_flags
_atom_site_disorder_assembly
_atom_site_disorder_group
Si1 Si 0.0343(2) 1.14567(19) 0.12454(7) 0.0361(8) Uani 1 1 d . . .
Si2 Si 0.3185(2) 0.6118(2) 0.21752(7) 0.0340(8) Uani 1 1 d . . .
Si3 Si 0.4221(2) 1.10739(18) 0.03998(7) 0.0297(8) Uani 1 1 d . . .
Si4 Si 0.7152(2) 0.5642(2) 0.13637(7) 0.0324(8) Uani 1 1 d . . .
O1 O 0.1841(5) 0.5408(4) 0.10954(16) 0.0464(17) Uani 1 1 d . . .
O2 O -0.0762(5) 0.9126(5) 0.05823(16) 0.0469(17) Uani 1 1 d . . .
O3 O 0.5184(5) 0.4940(4) 0.04523(17) 0.0376(16) Uani 1 1 d . . .
O5 O 0.5127(5) 0.5892(4) 0.17447(16) 0.0232(15) Uani 1 1 d . . .
O6 O 0.2314(5) 1.1153(4) 0.08269(15) 0.0194(14) Uani 1 1 d . . .
O8 O 0.2642(5) 0.8359(4) 0.00204(16) 0.0390(17) Uani 1 1 d . . .
N1 N 0.3408(6) 0.5213(5) 0.0702(2) 0.0298(19) Uiso 1 1 d . . .
N2 N 0.0885(6) 0.8521(5) 0.03075(18) 0.032(2) Uiso 1 1 d . . .
C1 C 0.3194(7) 0.7810(6) 0.1272(2) 0.021(2) Uiso 1 1 d . . .
C2 C 0.2110(6) 0.7939(6) 0.1441(2) 0.019(2) Uiso 1 1 d . . .
H2 H 0.1838 0.7420 0.1623 0.023 Uiso 1 1 calc R . .
C3 C 0.1448(7) 0.8777(6) 0.1352(2) 0.032(2) Uiso 1 1 d . . .
H3 H 0.0709 0.8833 0.1462 0.038 Uiso 1 1 calc R . .
C4 C 0.1857(6) 0.9560(6) 0.1098(2) 0.019(2) Uiso 1 1 d . . .
C5 C 0.2868(6) 0.9439(6) 0.0906(2) 0.015(2) Uiso 1 1 d . . .
C6 C 0.3561(7) 0.8548(6) 0.0974(2) 0.020(2) Uiso 1 1 d . . .
C7 C 0.4544(6) 0.8312(6) 0.0753(2) 0.024(2) Uiso 1 1 d . . .
H7 H 0.4717 0.8744 0.0529 0.029 Uiso 1 1 calc R . .
C8 C 0.5261(7) 0.7497(6) 0.0844(2) 0.021(2) Uiso 1 1 d . . .
H8 H 0.5920 0.7365 0.0689 0.025 Uiso 1 1 calc R . .
C9 C 0.4992(7) 0.6865(6) 0.1170(2) 0.021(2) Uiso 1 1 d . . .
C10 C 0.3989(6) 0.7014(6) 0.1381(2) 0.017(2) Uiso 1 1 d . . .
C11 C 0.3919(7) 0.6071(6) 0.1668(2) 0.020(2) Uani 1 1 d . . .
C12 C 0.5565(6) 0.5896(6) 0.1339(3) 0.025(2) Uani 1 1 d . . .
C13 C 0.3685(7) 0.5063(6) 0.1385(2) 0.033(3) Uiso 1 1 d . . .
H13 H 0.3491 0.4414 0.1543 0.040 Uiso 1 1 calc R . .
C14 C 0.4830(7) 0.4946(7) 0.1169(2) 0.033(3) Uiso 1 1 d . . .
H14 H 0.5190 0.4248 0.1235 0.040 Uiso 1 1 calc R . .
C15 C 0.2840(9) 0.5260(6) 0.1055(2) 0.031(3) Uiso 1 1 d . . .
C16 C 0.4537(8) 0.5003(7) 0.0734(3) 0.032(3) Uiso 1 1 d . . .
C17 C 0.2858(8) 0.5410(7) 0.0315(2) 0.050(3) Uani 1 1 d . . .
H17A H 0.3062 0.6120 0.0220 0.060 Uiso 1 1 calc R . .
H17B H 0.2034 0.5363 0.0346 0.060 Uiso 1 1 calc R . .
H17C H 0.3113 0.4878 0.0122 0.060 Uiso 1 1 calc R . .
C18 C 0.7935(8) 0.6803(8) 0.1579(3) 0.040(3) Uani 1 1 d . . .
C19 C 0.7724(7) 0.5314(8) 0.0863(2) 0.054(3) Uani 1 1 d . . .
H19A H 0.7633 0.5927 0.0686 0.065 Uiso 1 1 calc R . .
H19B H 0.7312 0.4706 0.0754 0.065 Uiso 1 1 calc R . .
H19C H 0.8530 0.5138 0.0886 0.065 Uiso 1 1 calc R . .
C20 C 0.7301(8) 0.4462(7) 0.1693(2) 0.051(3) Uani 1 1 d . . .
H20A H 0.8105 0.4275 0.1716 0.062 Uiso 1 1 calc R . .
H20B H 0.6883 0.3864 0.1578 0.062 Uiso 1 1 calc R . .
H20C H 0.6996 0.4627 0.1957 0.062 Uiso 1 1 calc R . .
C21 C 0.7474(9) 0.7117(8) 0.1979(3) 0.069(3) Uani 1 1 d . . .
H21A H 0.7502 0.6506 0.2159 0.083 Uiso 1 1 calc R . .
H21B H 0.6687 0.7353 0.1949 0.083 Uiso 1 1 calc R . .
H21C H 0.7931 0.7696 0.2089 0.083 Uiso 1 1 calc R . .
C22 C 0.7891(9) 0.7764(8) 0.1313(3) 0.078(4) Uani 1 1 d . . .
H22A H 0.7101 0.7984 0.1278 0.094 Uiso 1 1 calc R . .
H22B H 0.8222 0.7590 0.1054 0.094 Uiso 1 1 calc R . .
H22C H 0.8322 0.8343 0.1436 0.094 Uiso 1 1 calc R . .
C23 C 0.9172(8) 0.6509(8) 0.1638(3) 0.068(3) Uani 1 1 d . . .
H23A H 0.9573 0.7104 0.1762 0.081 Uiso 1 1 calc R . .
H23B H 0.9517 0.6350 0.1379 0.081 Uiso 1 1 calc R . .
H23C H 0.9223 0.5883 0.1810 0.081 Uiso 1 1 calc R . .
C24 C 0.3978(8) 0.5278(7) 0.2550(3) 0.036(3) Uani 1 1 d . . .
C25 C 0.3143(7) 0.7509(7) 0.2364(3) 0.052(3) Uani 1 1 d . . .
H25A H 0.2531 0.7897 0.2231 0.062 Uiso 1 1 calc R . .
H25B H 0.3869 0.7857 0.2309 0.062 Uiso 1 1 calc R . .
H25C H 0.3008 0.7503 0.2653 0.062 Uiso 1 1 calc R . .
C26 C 0.1741(7) 0.5562(7) 0.2111(2) 0.047(3) Uani 1 1 d . . .
H26A H 0.1207 0.5955 0.2279 0.056 Uiso 1 1 calc R . .
H26B H 0.1741 0.4812 0.2189 0.056 Uiso 1 1 calc R . .
H26C H 0.1513 0.5624 0.1831 0.056 Uiso 1 1 calc R . .
C27 C 0.3221(8) 0.5193(8) 0.2919(3) 0.059(3) Uani 1 1 d . . .
H27A H 0.3626 0.4810 0.3130 0.071 Uiso 1 1 calc R . .
H27B H 0.2526 0.4809 0.2851 0.071 Uiso 1 1 calc R . .
H27C H 0.3027 0.5907 0.3014 0.071 Uiso 1 1 calc R . .
C28 C 0.4188(8) 0.4155(7) 0.2394(3) 0.059(3) Uani 1 1 d . . .
H28A H 0.4722 0.4182 0.2170 0.071 Uiso 1 1 calc R . .
H28B H 0.3470 0.3846 0.2303 0.071 Uiso 1 1 calc R . .
H28C H 0.4505 0.3716 0.2608 0.071 Uiso 1 1 calc R . .
C29 C 0.5107(8) 0.5779(8) 0.2672(2) 0.055(3) Uani 1 1 d . . .
H29A H 0.5453 0.5355 0.2885 0.066 Uiso 1 1 calc R . .
H29B H 0.4975 0.6503 0.2768 0.066 Uiso 1 1 calc R . .
H29C H 0.5616 0.5799 0.2441 0.066 Uiso 1 1 calc R . .
C30 C 0.1320(7) 1.0571(7) 0.0944(2) 0.026(2) Uani 1 1 d . . .
C31 C 0.2945(7) 1.0346(6) 0.0603(2) 0.022(2) Uani 1 1 d . . .
C32 C 0.2003(7) 1.0049(6) 0.0285(2) 0.032(3) Uiso 1 1 d . . .
H32 H 0.2073 1.0498 0.0041 0.039 Uiso 1 1 calc R . .
C33 C 0.0889(7) 1.0285(6) 0.0508(2) 0.023(2) Uiso 1 1 d . . .
H33 H 0.0487 1.0902 0.0386 0.028 Uiso 1 1 calc R . .
C34 C 0.0177(9) 0.9277(7) 0.0475(2) 0.031(3) Uiso 1 1 d . . .
C35 C 0.1930(8) 0.8886(7) 0.0179(2) 0.027(3) Uiso 1 1 d . . .
C36 C 0.0520(7) 0.7410(6) 0.0262(3) 0.045(3) Uani 1 1 d . . .
H36A H 0.0994 0.7058 0.0062 0.054 Uiso 1 1 calc R . .
H36B H -0.0274 0.7390 0.0177 0.054 Uiso 1 1 calc R . .
H36C H 0.0598 0.7041 0.0518 0.054 Uiso 1 1 calc R . .
C37 C 0.5299(7) 1.1424(7) 0.0794(3) 0.031(2) Uani 1 1 d . . .
C38 C 0.4888(7) 1.0307(7) -0.0016(2) 0.044(3) Uani 1 1 d . . .
H38A H 0.5540 0.9909 0.0087 0.053 Uiso 1 1 calc R . .
H38B H 0.5142 1.0798 -0.0224 0.053 Uiso 1 1 calc R . .
H38C H 0.4332 0.9812 -0.0128 0.053 Uiso 1 1 calc R . .
C39 C 0.3591(7) 1.2311(6) 0.0188(2) 0.036(3) Uani 1 1 d . . .
H39A H 0.3120 1.2131 -0.0043 0.044 Uiso 1 1 calc R . .
H39B H 0.4199 1.2792 0.0105 0.044 Uiso 1 1 calc R . .
H39C H 0.3124 1.2659 0.0391 0.044 Uiso 1 1 calc R . .
C40 C 0.4758(8) 1.1984(7) 0.1141(3) 0.061(3) Uani 1 1 d . . .
H40A H 0.4276 1.1485 0.1287 0.073 Uiso 1 1 calc R . .
H40B H 0.4297 1.2576 0.1043 0.073 Uiso 1 1 calc R . .
H40C H 0.5350 1.2257 0.1319 0.073 Uiso 1 1 calc R . .
C41 C 0.5964(8) 1.0475(7) 0.0957(3) 0.052(3) Uani 1 1 d . . .
H41A H 0.6507 1.0721 0.1158 0.062 Uiso 1 1 calc R . .
H41B H 0.6372 1.0127 0.0739 0.062 Uiso 1 1 calc R . .
H41C H 0.5437 0.9969 0.1079 0.062 Uiso 1 1 calc R . .
C42 C 0.6167(8) 1.2169(7) 0.0602(3) 0.054(3) Uani 1 1 d . . .
H42A H 0.5802 1.2846 0.0537 0.065 Uiso 1 1 calc R . .
H42B H 0.6462 1.1844 0.0358 0.065 Uiso 1 1 calc R . .
H42C H 0.6792 1.2294 0.0789 0.065 Uiso 1 1 calc R . .
C43 C 0.0971(9) 1.1839(8) 0.1735(3) 0.041(3) Uani 1 1 d . . .
C44 C -0.1012(8) 1.0814(9) 0.1312(3) 0.099(4) Uani 1 1 d . . .
H44A H -0.0922 1.0197 0.1487 0.119 Uiso 1 1 calc R . .
H44B H -0.1304 1.0583 0.1053 0.119 Uiso 1 1 calc R . .
H44C H -0.1547 1.1315 0.1433 0.119 Uiso 1 1 calc R . .
C45 C 0.0163(11) 1.2674(8) 0.0940(3) 0.100(5) Uani 1 1 d . . .
H45A H -0.0211 1.2492 0.0689 0.119 Uiso 1 1 calc R . .
H45B H 0.0908 1.2985 0.0885 0.119 Uiso 1 1 calc R . .
H45C H -0.0302 1.3187 0.1087 0.119 Uiso 1 1 calc R . .
C46 C 0.2049(10) 1.2374(18) 0.1697(5) 0.230(13) Uani 1 1 d . . .
H46A H 0.2014 1.2882 0.1477 0.276 Uiso 1 1 calc R . .
H46B H 0.2645 1.1851 0.1645 0.276 Uiso 1 1 calc R . .
H46C H 0.2220 1.2752 0.1946 0.276 Uiso 1 1 calc R . .
C47 C 0.1070(17) 1.0861(11) 0.1995(3) 0.195(10) Uani 1 1 d . . .
H47A H 0.1750 1.0461 0.1919 0.234 Uiso 1 1 calc R . .
H47B H 0.0399 1.0413 0.1958 0.234 Uiso 1 1 calc R . .
H47C H 0.1127 1.1075 0.2275 0.234 Uiso 1 1 calc R . .
C48 C 0.0178(9) 1.2553(8) 0.1966(3) 0.075(4) Uani 1 1 d . . .
H48A H 0.0442 1.2612 0.2242 0.090 Uiso 1 1 calc R . .
H48B H -0.0587 1.2251 0.1962 0.090 Uiso 1 1 calc R . .
H48C H 0.0166 1.3259 0.1843 0.090 Uiso 1 1 calc R . .

loop_
_atom_site_aniso_label
_atom_site_aniso_U_11
_atom_site_aniso_U_22
_atom_site_aniso_U_33
_atom_site_aniso_U_23
_atom_site_aniso_U_13
_atom_site_aniso_U_12
Si1 0.0325(19) 0.0353(18) 0.0405(19) -0.0024(16) 0.0040(15) 0.0053(15)
Si2 0.0290(19) 0.0385(18) 0.0346(18) 0.0063(15) 0.0036(14) -0.0027(14)
Si3 0.0265(18) 0.0251(16) 0.0376(17) 0.0033(14) 0.0070(14) 0.0006(14)
Si4 0.0275(16) 0.0332(18) 0.0364(17) 0.0047(15) 0.0012(14) 0.0059(15)
O1 0.028(5) 0.054(4) 0.057(4) -0.002(3) 0.000(3) -0.005(3)
O2 0.026(4) 0.059(5) 0.056(4) -0.005(3) 0.014(3) -0.011(4)
O3 0.033(4) 0.037(4) 0.042(4) -0.004(3) 0.002(4) -0.005(3)
O5 0.016(4) 0.020(4) 0.033(4) 0.006(3) -0.002(3) 0.006(3)
O6 0.018(4) 0.014(3) 0.026(3) 0.006(3) 0.008(3) -0.006(4)
O8 0.042(4) 0.030(4) 0.045(4) -0.004(3) 0.002(3) 0.006(4)
C11 0.024(7) 0.014(5) 0.024(5) 0.001(5) -0.004(5) -0.004(5)
C12 0.026(6) 0.025(6) 0.023(6) -0.003(5) 0.003(5) -0.005(5)
C17 0.052(7) 0.055(7) 0.044(7) -0.002(5) -0.019(6) 0.006(6)
C18 0.039(8) 0.044(7) 0.037(7) 0.005(6) 0.004(6) 0.003(6)
C19 0.035(6) 0.075(8) 0.053(7) -0.013(6) 0.007(5) 0.033(6)
C20 0.056(7) 0.041(7) 0.057(7) 0.011(6) -0.003(5) 0.025(6)
C21 0.060(8) 0.082(9) 0.064(9) -0.010(7) -0.016(7) -0.018(7)
C22 0.066(8) 0.069(9) 0.099(9) 0.018(8) -0.035(8) -0.025(7)
C23 0.036(8) 0.056(8) 0.110(9) 0.006(7) -0.025(7) 0.001(6)
C24 0.034(7) 0.040(8) 0.033(7) 0.004(6) 0.006(6) -0.009(6)
C25 0.048(7) 0.055(7) 0.054(7) -0.006(6) 0.001(6) -0.001(6)
C26 0.041(7) 0.053(6) 0.046(6) 0.006(6) 0.008(5) 0.005(6)
C27 0.051(7) 0.086(8) 0.041(7) 0.017(6) 0.009(7) 0.000(6)
C28 0.060(7) 0.053(8) 0.064(7) 0.027(7) 0.007(6) 0.015(6)
C29 0.043(7) 0.083(8) 0.040(6) 0.004(6) -0.016(6) -0.005(7)
C30 0.020(6) 0.026(6) 0.033(6) 0.010(5) 0.005(5) 0.004(6)
C31 0.029(6) 0.015(6) 0.022(5) -0.003(5) 0.008(5) 0.003(5)
C36 0.047(7) 0.028(6) 0.061(7) -0.005(5) -0.005(6) -0.020(6)
C37 0.023(6) 0.029(6) 0.039(6) 0.004(6) 0.004(6) -0.005(6)
C38 0.044(7) 0.051(6) 0.037(6) 0.010(5) 0.008(5) 0.017(6)
C39 0.034(6) 0.029(6) 0.046(6) 0.014(5) 0.000(5) -0.008(5)
C40 0.052(8) 0.063(7) 0.067(8) -0.022(7) 0.005(7) -0.009(6)
C41 0.059(7) 0.045(7) 0.052(7) 0.009(6) -0.038(6) -0.018(7)
C42 0.045(7) 0.051(7) 0.067(8) 0.008(6) -0.001(6) -0.003(7)
C43 0.042(8) 0.042(7) 0.040(7) -0.007(6) -0.005(6) 0.006(6)
C44 0.056(8) 0.113(10) 0.129(11) -0.074(9) 0.021(7) -0.019(8)
C45 0.177(13) 0.062(8) 0.060(8) 0.000(7) 0.010(8) 0.082(9)
C46 0.041(10) 0.46(3) 0.188(17) -0.24(2) 0.033(10) -0.086(15)
C47 0.42(3) 0.094(12) 0.070(10) -0.034(10) -0.104(14) 0.093(16)
C48 0.076(9) 0.079(8) 0.071(8) -0.028(8) 0.005(7) 0.003(8)

loop_
_atom_type_symbol
_atom_type_description
_atom_type_scat_dispersion_real
_atom_type_scat_dispersion_imag
_atom_type_scat_source
C C 0.0033 0.0016 'International Tables Vol C Tables 4.2.6.8 and 6.1.1.4'
H H 0.0000 0.0000 'International Tables Vol C Tables 4.2.6.8 and 6.1.1.4'
N N 0.0061 0.0033 'International Tables Vol C Tables 4.2.6.8 and 6.1.1.4'
O O 0.0106 0.0060 'International Tables Vol C Tables 4.2.6.8 and 6.1.1.4'
Si Si 0.0817 0.0704 'International Tables Vol C Tables 4.2.6.8 and 6.1.1.4'

loop_
_geom_angle_atom_site_label_1
_geom_angle_atom_site_label_2
_geom_angle_atom_site_label_3
_geom_angle
_geom_angle_site_symmetry_1
_geom_angle_site_symmetry_3
_geom_angle_publ_flag
C44 Si1 C45 109.7(6) . . ?
C44 Si1 C43 111.0(5) . . ?
C45 Si1 C43 108.5(5) . . ?
C44 Si1 C30 109.9(4) . . ?
C45 Si1 C30 105.1(4) . . ?
C43 Si1 C30 112.4(4) . . ?
C26 Si2 C25 111.8(4) . . ?
C26 Si2 C24 108.7(4) . . ?
C25 Si2 C24 108.2(4) . . ?
C26 Si2 C11 107.6(4) . . ?
C25 Si2 C11 110.1(4) . . ?
C24 Si2 C11 110.5(4) . . ?
C39 Si3 C38 108.4(4) . . ?
C39 Si3 C37 109.9(4) . . ?
C38 Si3 C37 111.1(4) . . ?
C39 Si3 C31 103.0(4) . . ?
C38 Si3 C31 110.7(4) . . ?
C37 Si3 C31 113.4(4) . . ?
C19 Si4 C20 108.9(4) . . ?
C19 Si4 C18 110.0(5) . . ?
C20 Si4 C18 110.4(4) . . ?
C19 Si4 C12 110.9(4) . . ?
C20 Si4 C12 104.7(4) . . ?
C18 Si4 C12 111.8(4) . . ?
C12 O5 C11 100.4(5) . . ?
C30 O6 C31 101.5(5) . . ?
C15 N1 C16 114.7(9) . . ?
C15 N1 C17 122.9(7) . . ?
C16 N1 C17 122.3(8) . . ?
C34 N2 C35 115.7(8) . . ?
C34 N2 C36 121.3(7) . . ?
C35 N2 C36 123.0(7) . . ?
C2 C1 C10 125.2(7) . . ?
C2 C1 C6 118.7(7) . . ?
C10 C1 C6 116.0(7) . . ?
C3 C2 C1 121.9(8) . . ?
C3 C2 H2 119.1 . . ?
C1 C2 H2 119.1 . . ?
C2 C3 C4 119.4(8) . . ?
C2 C3 H3 120.3 . . ?
C4 C3 H3 120.3 . . ?
C5 C4 C3 120.9(8) . . ?
C5 C4 C30 107.4(7) . . ?
C3 C4 C30 131.4(7) . . ?
C4 C5 C6 121.3(7) . . ?
C4 C5 C31 106.4(7) . . ?
C6 C5 C31 131.9(7) . . ?
C5 C6 C7 124.1(7) . . ?
C5 C6 C1 117.1(7) . . ?
C7 C6 C1 118.7(7) . . ?
C8 C7 C6 123.4(7) . . ?
C8 C7 H7 118.3 . . ?
C6 C7 H7 118.3 . . ?
C7 C8 C9 117.7(7) . . ?
C7 C8 H8 121.1 . . ?
C9 C8 H8 121.1 . . ?
C8 C9 C10 121.2(8) . . ?
C8 C9 C12 131.2(8) . . ?
C10 C9 C12 107.3(7) . . ?
C9 C10 C1 121.6(7) . . ?
C9 C10 C11 105.1(7) . . ?
C1 C10 C11 132.4(7) . . ?
O5 C11 C10 100.3(6) . . ?
O5 C11 C13 98.6(6) . . ?
C10 C11 C13 104.6(5) . . ?
O5 C11 Si2 106.8(5) . . ?
C10 C11 Si2 124.1(5) . . ?
C13 C11 Si2 118.1(5) . . ?
O5 C12 C9 101.3(6) . . ?
O5 C12 C14 98.0(6) . . ?
C9 C12 C14 103.4(6) . . ?
O5 C12 Si4 108.0(5) . . ?
C9 C12 Si4 126.4(6) . . ?
C14 C12 Si4 115.3(5) . . ?
C15 C13 C14 104.4(7) . . ?
C15 C13 C11 114.6(6) . . ?
C14 C13 C11 101.6(6) . . ?
C15 C13 H13 111.8 . . ?
C14 C13 H13 111.8 . . ?
C11 C13 H13 111.8 . . ?
C16 C14 C13 104.5(7) . . ?
C16 C14 C12 116.0(7) . . ?
C13 C14 C12 103.8(6) . . ?
C16 C14 H14 110.7 . . ?
C13 C14 H14 110.7 . . ?
C12 C14 H14 110.7 . . ?
O1 C15 N1 126.0(8) . . ?
O1 C15 C13 126.1(8) . . ?
N1 C15 C13 107.9(9) . . ?
O3 C16 N1 124.2(8) . . ?
O3 C16 C14 127.4(8) . . ?
N1 C16 C14 108.2(9) . . ?
N1 C17 H17A 109.5 . . ?
N1 C17 H17B 109.5 . . ?
H17A C17 H17B 109.5 . . ?
N1 C17 H17C 109.5 . . ?
H17A C17 H17C 109.5 . . ?
H17B C17 H17C 109.5 . . ?
C21 C18 C22 107.7(8) . . ?
C21 C18 C23 107.2(8) . . ?
C22 C18 C23 107.9(8) . . ?
C21 C18 Si4 111.7(7) . . ?
C22 C18 Si4 112.6(7) . . ?
C23 C18 Si4 109.5(7) . . ?
Si4 C19 H19A 109.5 . . ?
Si4 C19 H19B 109.5 . . ?
H19A C19 H19B 109.5 . . ?
Si4 C19 H19C 109.5 . . ?
H19A C19 H19C 109.5 . . ?
H19B C19 H19C 109.5 . . ?
Si4 C20 H20A 109.5 . . ?
Si4 C20 H20B 109.5 . . ?
H20A C20 H20B 109.5 . . ?
Si4 C20 H20C 109.5 . . ?
H20A C20 H20C 109.5 . . ?
H20B C20 H20C 109.5 . . ?
C18 C21 H21A 109.5 . . ?
C18 C21 H21B 109.5 . . ?
H21A C21 H21B 109.5 . . ?
C18 C21 H21C 109.5 . . ?
H21A C21 H21C 109.5 . . ?
H21B C21 H21C 109.5 . . ?
C18 C22 H22A 109.5 . . ?
C18 C22 H22B 109.5 . . ?
H22A C22 H22B 109.5 . . ?
C18 C22 H22C 109.5 . . ?
H22A C22 H22C 109.5 . . ?
H22B C22 H22C 109.5 . . ?
C18 C23 H23A 109.5 . . ?
C18 C23 H23B 109.5 . . ?
H23A C23 H23B 109.5 . . ?
C18 C23 H23C 109.5 . . ?
H23A C23 H23C 109.5 . . ?
H23B C23 H23C 109.5 . . ?
C29 C24 C28 109.4(8) . . ?
C29 C24 C27 108.7(7) . . ?
C28 C24 C27 107.8(7) . . ?
C29 C24 Si2 112.3(6) . . ?
C28 C24 Si2 111.7(6) . . ?
C27 C24 Si2 106.7(6) . . ?
Si2 C25 H25A 109.5 . . ?
Si2 C25 H25B 109.5 . . ?
H25A C25 H25B 109.5 . . ?
Si2 C25 H25C 109.5 . . ?
H25A C25 H25C 109.5 . . ?
H25B C25 H25C 109.5 . . ?
Si2 C26 H26A 109.5 . . ?
Si2 C26 H26B 109.5 . . ?
H26A C26 H26B 109.5 . . ?
Si2 C26 H26C 109.5 . . ?
H26A C26 H26C 109.5 . . ?
H26B C26 H26C 109.5 . . ?
C24 C27 H27A 109.5 . . ?
C24 C27 H27B 109.5 . . ?
H27A C27 H27B 109.5 . . ?
C24 C27 H27C 109.5 . . ?
H27A C27 H27C 109.5 . . ?
H27B C27 H27C 109.5 . . ?
C24 C28 H28A 109.5 . . ?
C24 C28 H28B 109.5 . . ?
H28A C28 H28B 109.5 . . ?
C24 C28 H28C 109.5 . . ?
H28A C28 H28C 109.5 . . ?
H28B C28 H28C 109.5 . . ?
C24 C29 H29A 109.5 . . ?
C24 C29 H29B 109.5 . . ?
H29A C29 H29B 109.5 . . ?
C24 C29 H29C 109.5 . . ?
H29A C29 H29C 109.5 . . ?
H29B C29 H29C 109.5 . . ?
O6 C30 C4 100.5(6) . . ?
O6 C30 C33 97.3(6) . . ?
C4 C30 C33 104.9(6) . . ?
O6 C30 Si1 109.9(5) . . ?
C4 C30 Si1 124.5(6) . . ?
C33 C30 Si1 115.4(5) . . ?
O6 C31 C5 98.4(5) . . ?
O6 C31 C32 98.7(6) . . ?
C5 C31 C32 103.2(6) . . ?
O6 C31 Si3 104.7(5) . . ?
C5 C31 Si3 130.4(6) . . ?
C32 C31 Si3 115.5(5) . . ?
C35 C32 C33 104.7(7) . . ?
C35 C32 C31 115.4(7) . . ?
C33 C32 C31 103.0(6) . . ?
C35 C32 H32 111.1 . . ?
C33 C32 H32 111.1 . . ?
C31 C32 H32 111.1 . . ?
C34 C33 C32 105.8(7) . . ?
C34 C33 C30 115.7(7) . . ?
C32 C33 C30 102.6(6) . . ?
C34 C33 H33 110.8 . . ?
C32 C33 H33 110.8 . . ?
C30 C33 H33 110.8 . . ?
O2 C34 N2 125.3(8) . . ?
O2 C34 C33 128.9(8) . . ?
N2 C34 C33 105.7(8) . . ?
O8 C35 N2 125.4(8) . . ?
O8 C35 C32 127.1(8) . . ?
N2 C35 C32 107.4(8) . . ?
N2 C36 H36A 109.5 . . ?
N2 C36 H36B 109.5 . . ?
H36A C36 H36B 109.5 . . ?
N2 C36 H36C 109.5 . . ?
H36A C36 H36C 109.5 . . ?
H36B C36 H36C 109.5 . . ?
C40 C37 C42 108.8(7) . . ?
C40 C37 C41 107.9(8) . . ?
C42 C37 C41 106.7(7) . . ?
C40 C37 Si3 111.5(6) . . ?
C42 C37 Si3 107.4(6) . . ?
C41 C37 Si3 114.4(6) . . ?
Si3 C38 H38A 109.5 . . ?
Si3 C38 H38B 109.5 . . ?
H38A C38 H38B 109.5 . . ?
Si3 C38 H38C 109.5 . . ?
H38A C38 H38C 109.5 . . ?
H38B C38 H38C 109.5 . . ?
Si3 C39 H39A 109.5 . . ?
Si3 C39 H39B 109.5 . . ?
H39A C39 H39B 109.5 . . ?
Si3 C39 H39C 109.5 . . ?
H39A C39 H39C 109.5 . . ?
H39B C39 H39C 109.5 . . ?
C37 C40 H40A 109.5 . . ?
C37 C40 H40B 109.5 . . ?
H40A C40 H40B 109.5 . . ?
C37 C40 H40C 109.5 . . ?
H40A C40 H40C 109.5 . . ?
H40B C40 H40C 109.5 . . ?
C37 C41 H41A 109.5 . . ?
C37 C41 H41B 109.5 . . ?
H41A C41 H41B 109.5 . . ?
C37 C41 H41C 109.5 . . ?
H41A C41 H41C 109.5 . . ?
H41B C41 H41C 109.5 . . ?
C37 C42 H42A 109.5 . . ?
C37 C42 H42B 109.5 . . ?
H42A C42 H42B 109.5 . . ?
C37 C42 H42C 109.5 . . ?
H42A C42 H42C 109.5 . . ?
H42B C42 H42C 109.5 . . ?
C46 C43 C48 108.2(10) . . ?
C46 C43 C47 111.2(13) . . ?
C48 C43 C47 103.7(10) . . ?
C46 C43 Si1 113.2(8) . . ?
C48 C43 Si1 111.1(7) . . ?
C47 C43 Si1 109.1(7) . . ?
Si1 C44 H44A 109.5 . . ?
Si1 C44 H44B 109.5 . . ?
H44A C44 H44B 109.5 . . ?
Si1 C44 H44C 109.5 . . ?
H44A C44 H44C 109.5 . . ?
H44B C44 H44C 109.5 . . ?
Si1 C45 H45A 109.5 . . ?
Si1 C45 H45B 109.5 . . ?
H45A C45 H45B 109.5 . . ?
Si1 C45 H45C 109.5 . . ?
H45A C45 H45C 109.5 . . ?
H45B C45 H45C 109.5 . . ?
C43 C46 H46A 109.5 . . ?
C43 C46 H46B 109.5 . . ?
H46A C46 H46B 109.5 . . ?
C43 C46 H46C 109.5 . . ?
H46A C46 H46C 109.5 . . ?
H46B C46 H46C 109.5 . . ?
C43 C47 H47A 109.5 . . ?
C43 C47 H47B 109.5 . . ?
H47A C47 H47B 109.5 . . ?
C43 C47 H47C 109.5 . . ?
H47A C47 H47C 109.5 . . ?
H47B C47 H47C 109.5 . . ?
C43 C48 H48A 109.5 . . ?
C43 C48 H48B 109.5 . . ?
H48A C48 H48B 109.5 . . ?
C43 C48 H48C 109.5 . . ?
H48A C48 H48C 109.5 . . ?
H48B C48 H48C 109.5 . . ?

loop_
_geom_bond_atom_site_label_1
_geom_bond_atom_site_label_2
_geom_bond_distance
_geom_bond_site_symmetry_2
_geom_bond_publ_flag
Si1 C44 1.806(10) . ?
Si1 C45 1.855(10) . ?
Si1 C43 1.865(9) . ?
Si1 C30 1.898(8) . ?
Si2 C26 1.854(8) . ?
Si2 C25 1.864(9) . ?
Si2 C24 1.891(9) . ?
Si2 C11 1.911(8) . ?
Si3 C39 1.867(8) . ?
Si3 C38 1.869(8) . ?
Si3 C37 1.887(9) . ?
Si3 C31 1.890(8) . ?
Si4 C19 1.856(8) . ?
Si4 C20 1.860(8) . ?
Si4 C18 1.874(10) . ?
Si4 C12 1.901(8) . ?
O1 C15 1.201(9) . ?
O2 C34 1.181(9) . ?
O3 C16 1.219(9) . ?
O5 C12 1.456(9) . ?
O5 C11 1.465(9) . ?
O6 C30 1.437(9) . ?
O6 C31 1.468(8) . ?
O8 C35 1.195(9) . ?
N1 C15 1.362(9) . ?
N1 C16 1.363(10) . ?
N1 C17 1.471(9) . ?
N2 C34 1.385(9) . ?
N2 C35 1.385(9) . ?
N2 C36 1.472(9) . ?
C1 C2 1.409(9) . ?
C1 C10 1.421(9) . ?
C1 C6 1.430(9) . ?
C2 C3 1.346(9) . ?
C2 H2 0.9500 . ?
C3 C4 1.391(9) . ?
C3 H3 0.9500 . ?
C4 C5 1.363(9) . ?
C4 C30 1.513(10) . ?
C5 C6 1.408(9) . ?
C5 C31 1.532(10) . ?
C6 C7 1.408(10) . ?
C7 C8 1.365(9) . ?
C7 H7 0.9500 . ?
C8 C9 1.389(9) . ?
C8 H8 0.9500 . ?
C9 C10 1.393(9) . ?
C9 C12 1.507(10) . ?
C10 C11 1.531(10) . ?
C11 C13 1.609(10) . ?
C12 C14 1.584(11) . ?
C13 C15 1.512(11) . ?
C13 C14 1.540(11) . ?
C13 H13 1.0000 . ?
C14 C16 1.501(11) . ?
C14 H14 1.0000 . ?
C17 H17A 0.9800 . ?
C17 H17B 0.9800 . ?
C17 H17C 0.9800 . ?
C18 C21 1.501(12) . ?
C18 C22 1.503(12) . ?
C18 C23 1.518(11) . ?
C19 H19A 0.9800 . ?
C19 H19B 0.9800 . ?
C19 H19C 0.9800 . ?
C20 H20A 0.9800 . ?
C20 H20B 0.9800 . ?
C20 H20C 0.9800 . ?
C21 H21A 0.9800 . ?
C21 H21B 0.9800 . ?
C21 H21C 0.9800 . ?
C22 H22A 0.9800 . ?
C22 H22B 0.9800 . ?
C22 H22C 0.9800 . ?
C23 H23A 0.9800 . ?
C23 H23B 0.9800 . ?
C23 H23C 0.9800 . ?
C24 C29 1.529(11) . ?
C24 C28 1.530(12) . ?
C24 C27 1.532(11) . ?
C25 H25A 0.9800 . ?
C25 H25B 0.9800 . ?
C25 H25C 0.9800 . ?
C26 H26A 0.9800 . ?
C26 H26B 0.9800 . ?
C26 H26C 0.9800 . ?
C27 H27A 0.9800 . ?
C27 H27B 0.9800 . ?
C27 H27C 0.9800 . ?
C28 H28A 0.9800 . ?
C28 H28B 0.9800 . ?
C28 H28C 0.9800 . ?
C29 H29A 0.9800 . ?
C29 H29B 0.9800 . ?
C29 H29C 0.9800 . ?
C30 C33 1.587(11) . ?
C31 C32 1.585(10) . ?
C32 C35 1.511(11) . ?
C32 C33 1.541(10) . ?
C32 H32 1.0000 . ?
C33 C34 1.527(11) . ?
C33 H33 1.0000 . ?
C36 H36A 0.9800 . ?
C36 H36B 0.9800 . ?
C36 H36C 0.9800 . ?
C37 C40 1.503(11) . ?
C37 C42 1.531(11) . ?
C37 C41 1.531(11) . ?
C38 H38A 0.9800 . ?
C38 H38B 0.9800 . ?
C38 H38C 0.9800 . ?
C39 H39A 0.9800 . ?
C39 H39B 0.9800 . ?
C39 H39C 0.9800 . ?
C40 H40A 0.9800 . ?
C40 H40B 0.9800 . ?
C40 H40C 0.9800 . ?
C41 H41A 0.9800 . ?
C41 H41B 0.9800 . ?
C41 H41C 0.9800 . ?
C42 H42A 0.9800 . ?
C42 H42B 0.9800 . ?
C42 H42C 0.9800 . ?
C43 C46 1.446(15) . ?
C43 C48 1.511(11) . ?
C43 C47 1.514(14) . ?
C44 H44A 0.9800 . ?
C44 H44B 0.9800 . ?
C44 H44C 0.9800 . ?
C45 H45A 0.9800 . ?
C45 H45B 0.9800 . ?
C45 H45C 0.9800 . ?
C46 H46A 0.9800 . ?
C46 H46B 0.9800 . ?
C46 H46C 0.9800 . ?
C47 H47A 0.9800 . ?
C47 H47B 0.9800 . ?
C47 H47C 0.9800 . ?
C48 H48A 0.9800 . ?
C48 H48B 0.9800 . ?
C48 H48C 0.9800 . ?

loop_
_geom_torsion_atom_site_label_1
_geom_torsion_atom_site_label_2
_geom_torsion_atom_site_label_3
_geom_torsion_atom_site_label_4
_geom_torsion
_geom_torsion_site_symmetry_1
_geom_torsion_site_symmetry_2
_geom_torsion_site_symmetry_3
_geom_torsion_site_symmetry_4
_geom_torsion_publ_flag
C10 C1 C2 C3 173.0(7) . . . . ?
C6 C1 C2 C3 -5.0(11) . . . . ?
C1 C2 C3 C4 -2.3(11) . . . . ?
C2 C3 C4 C5 6.7(11) . . . . ?
C2 C3 C4 C30 179.5(7) . . . . ?
C3 C4 C5 C6 -3.4(11) . . . . ?
C30 C4 C5 C6 -177.8(6) . . . . ?
C3 C4 C5 C31 170.6(6) . . . . ?
C30 C4 C5 C31 -3.8(8) . . . . ?
C4 C5 C6 C7 172.1(7) . . . . ?
C31 C5 C6 C7 -0.1(12) . . . . ?
C4 C5 C6 C1 -3.9(10) . . . . ?
C31 C5 C6 C1 -176.1(7) . . . . ?
C2 C1 C6 C5 7.9(10) . . . . ?
C10 C1 C6 C5 -170.2(6) . . . . ?
C2 C1 C6 C7 -168.3(6) . . . . ?
C10 C1 C6 C7 13.6(10) . . . . ?
C5 C6 C7 C8 174.3(7) . . . . ?
C1 C6 C7 C8 -9.8(11) . . . . ?
C6 C7 C8 C9 0.6(11) . . . . ?
C7 C8 C9 C10 4.1(11) . . . . ?
C7 C8 C9 C12 177.5(7) . . . . ?
C8 C9 C10 C1 0.5(11) . . . . ?
C12 C9 C10 C1 -174.3(6) . . . . ?
C8 C9 C10 C11 171.3(7) . . . . ?
C12 C9 C10 C11 -3.5(8) . . . . ?
C2 C1 C10 C9 172.7(7) . . . . ?
C6 C1 C10 C9 -9.3(10) . . . . ?
C2 C1 C10 C11 4.7(12) . . . . ?
C6 C1 C10 C11 -177.3(7) . . . . ?
C12 O5 C11 C10 -48.5(6) . . . . ?
C12 O5 C11 C13 58.1(6) . . . . ?
C12 O5 C11 Si2 -179.0(4) . . . . ?
C9 C10 C11 O5 32.2(7) . . . . ?
C1 C10 C11 O5 -158.4(7) . . . . ?
C9 C10 C11 C13 -69.6(7) . . . . ?
C1 C10 C11 C13 99.8(9) . . . . ?
C9 C10 C11 Si2 150.7(6) . . . . ?
C1 C10 C11 Si2 -39.9(11) . . . . ?
C26 Si2 C11 O5 -147.3(5) . . . . ?
C25 Si2 C11 O5 90.7(5) . . . . ?
C24 Si2 C11 O5 -28.8(6) . . . . ?
C26 Si2 C11 C10 97.3(7) . . . . ?
C25 Si2 C11 C10 -24.7(8) . . . . ?
C24 Si2 C11 C10 -144.2(7) . . . . ?
C26 Si2 C11 C13 -37.5(7) . . . . ?
C25 Si2 C11 C13 -159.6(6) . . . . ?
C24 Si2 C11 C13 81.0(7) . . . . ?
C11 O5 C12 C9 46.6(6) . . . . ?
C11 O5 C12 C14 -58.9(6) . . . . ?
C11 O5 C12 Si4 -178.8(4) . . . . ?
C8 C9 C12 O5 159.2(8) . . . . ?
C10 C9 C12 O5 -26.7(7) . . . . ?
C8 C9 C12 C14 -99.6(9) . . . . ?
C10 C9 C12 C14 74.5(7) . . . . ?
C8 C9 C12 Si4 36.6(12) . . . . ?
C10 C9 C12 Si4 -149.3(6) . . . . ?
C19 Si4 C12 O5 166.4(5) . . . . ?
C20 Si4 C12 O5 49.1(6) . . . . ?
C18 Si4 C12 O5 -70.4(6) . . . . ?
C19 Si4 C12 C9 -73.8(8) . . . . ?
C20 Si4 C12 C9 168.9(7) . . . . ?
C18 Si4 C12 C9 49.4(8) . . . . ?
C19 Si4 C12 C14 58.1(7) . . . . ?
C20 Si4 C12 C14 -59.2(7) . . . . ?
C18 Si4 C12 C14 -178.8(6) . . . . ?
O5 C11 C13 C15 -144.7(7) . . . . ?
C10 C11 C13 C15 -41.6(9) . . . . ?
Si2 C11 C13 C15 101.0(8) . . . . ?
O5 C11 C13 C14 -32.7(7) . . . . ?
C10 C11 C13 C14 70.3(7) . . . . ?
Si2 C11 C13 C14 -147.0(6) . . . . ?
C15 C13 C14 C16 -4.1(8) . . . . ?
C11 C13 C14 C16 -123.5(6) . . . . ?
C15 C13 C14 C12 118.0(7) . . . . ?
C11 C13 C14 C12 -1.5(7) . . . . ?
O5 C12 C14 C16 149.4(7) . . . . ?
C9 C12 C14 C16 45.7(9) . . . . ?
Si4 C12 C14 C16 -96.3(8) . . . . ?
O5 C12 C14 C13 35.4(7) . . . . ?
C9 C12 C14 C13 -68.4(7) . . . . ?
Si4 C12 C14 C13 149.6(6) . . . . ?
C16 N1 C15 O1 -178.0(8) . . . . ?
C17 N1 C15 O1 4.0(13) . . . . ?
C16 N1 C15 C13 0.5(10) . . . . ?
C17 N1 C15 C13 -177.5(7) . . . . ?
C14 C13 C15 O1 -179.1(8) . . . . ?
C11 C13 C15 O1 -68.8(11) . . . . ?
C14 C13 C15 N1 2.4(8) . . . . ?
C11 C13 C15 N1 112.7(7) . . . . ?
C15 N1 C16 O3 -179.3(8) . . . . ?
C17 N1 C16 O3 -1.3(13) . . . . ?
C15 N1 C16 C14 -3.3(10) . . . . ?
C17 N1 C16 C14 174.8(7) . . . . ?
C13 C14 C16 O3 -179.6(8) . . . . ?
C12 C14 C16 O3 66.7(12) . . . . ?
C13 C14 C16 N1 4.5(9) . . . . ?
C12 C14 C16 N1 -109.1(8) . . . . ?
C19 Si4 C18 C21 178.2(7) . . . . ?
C20 Si4 C18 C21 -61.6(8) . . . . ?
C12 Si4 C18 C21 54.6(8) . . . . ?
C19 Si4 C18 C22 56.8(9) . . . . ?
C20 Si4 C18 C22 177.1(7) . . . . ?
C12 Si4 C18 C22 -66.8(8) . . . . ?
C19 Si4 C18 C23 -63.2(8) . . . . ?
C20 Si4 C18 C23 57.0(8) . . . . ?
C12 Si4 C18 C23 173.2(6) . . . . ?
C26 Si2 C24 C29 -170.8(6) . . . . ?
C25 Si2 C24 C29 -49.2(7) . . . . ?
C11 Si2 C24 C29 71.4(7) . . . . ?
C26 Si2 C24 C28 65.9(7) . . . . ?
C25 Si2 C24 C28 -172.6(6) . . . . ?
C11 Si2 C24 C28 -51.9(7) . . . . ?
C26 Si2 C24 C27 -51.8(7) . . . . ?
C25 Si2 C24 C27 69.7(7) . . . . ?
C11 Si2 C24 C27 -169.6(6) . . . . ?
C31 O6 C30 C4 47.0(6) . . . . ?
C31 O6 C30 C33 -59.7(6) . . . . ?
C31 O6 C30 Si1 179.9(5) . . . . ?
C5 C4 C30 O6 -26.6(7) . . . . ?
C3 C4 C30 O6 159.8(7) . . . . ?
C5 C4 C30 C33 73.9(8) . . . . ?
C3 C4 C30 C33 -99.7(9) . . . . ?
C5 C4 C30 Si1 -149.8(6) . . . . ?
C3 C4 C30 Si1 36.6(12) . . . . ?
C44 Si1 C30 O6 169.3(6) . . . . ?
C45 Si1 C30 O6 51.3(6) . . . . ?
C43 Si1 C30 O6 -66.6(6) . . . . ?
C44 Si1 C30 C4 -71.8(8) . . . . ?
C45 Si1 C30 C4 170.2(7) . . . . ?
C43 Si1 C30 C4 52.4(8) . . . . ?
C44 Si1 C30 C33 60.5(7) . . . . ?
C45 Si1 C30 C33 -57.5(8) . . . . ?
C43 Si1 C30 C33 -175.3(6) . . . . ?
C30 O6 C31 C5 -48.7(6) . . . . ?
C30 O6 C31 C32 56.1(6) . . . . ?
C30 O6 C31 Si3 175.5(4) . . . . ?
C4 C5 C31 O6 32.1(7) . . . . ?
C6 C5 C31 O6 -154.8(7) . . . . ?
C4 C5 C31 C32 -69.0(7) . . . . ?
C6 C5 C31 C32 104.1(9) . . . . ?
C4 C5 C31 Si3 149.6(6) . . . . ?
C6 C5 C31 Si3 -37.3(12) . . . . ?
C39 Si3 C31 O6 -47.0(5) . . . . ?
C38 Si3 C31 O6 -162.7(5) . . . . ?
C37 Si3 C31 O6 71.7(6) . . . . ?
C39 Si3 C31 C5 -162.0(7) . . . . ?
C38 Si3 C31 C5 82.4(8) . . . . ?
C37 Si3 C31 C5 -43.3(9) . . . . ?
C39 Si3 C31 C32 60.4(7) . . . . ?
C38 Si3 C31 C32 -55.3(7) . . . . ?
C37 Si3 C31 C32 179.1(6) . . . . ?
O6 C31 C32 C35 -141.5(7) . . . . ?
C5 C31 C32 C35 -40.7(9) . . . . ?
Si3 C31 C32 C35 107.6(7) . . . . ?
O6 C31 C32 C33 -28.1(7) . . . . ?
C5 C31 C32 C33 72.8(7) . . . . ?
Si3 C31 C32 C33 -139.0(6) . . . . ?
C35 C32 C33 C34 -6.5(8) . . . . ?
C31 C32 C33 C34 -127.5(6) . . . . ?
C35 C32 C33 C30 115.1(7) . . . . ?
C31 C32 C33 C30 -5.9(7) . . . . ?
O6 C30 C33 C34 153.3(7) . . . . ?
C4 C30 C33 C34 50.4(9) . . . . ?
Si1 C30 C33 C34 -90.6(8) . . . . ?
O6 C30 C33 C32 38.6(7) . . . . ?
C4 C30 C33 C32 -64.3(8) . . . . ?
Si1 C30 C33 C32 154.8(6) . . . . ?
C35 N2 C34 O2 176.0(8) . . . . ?
C36 N2 C34 O2 -2.5(12) . . . . ?
C35 N2 C34 C33 -7.2(9) . . . . ?
C36 N2 C34 C33 174.4(7) . . . . ?
C32 C33 C34 O2 -175.1(8) . . . . ?
C30 C33 C34 O2 72.1(11) . . . . ?
C32 C33 C34 N2 8.2(8) . . . . ?
C30 C33 C34 N2 -104.6(7) . . . . ?
C34 N2 C35 O8 -178.5(7) . . . . ?
C36 N2 C35 O8 -0.1(12) . . . . ?
C34 N2 C35 C32 3.0(9) . . . . ?
C36 N2 C35 C32 -178.6(7) . . . . ?
C33 C32 C35 O8 -175.9(8) . . . . ?
C31 C32 C35 O8 -63.4(11) . . . . ?
C33 C32 C35 N2 2.6(8) . . . . ?
C31 C32 C35 N2 115.0(7) . . . . ?
C39 Si3 C37 C40 63.5(7) . . . . ?
C38 Si3 C37 C40 -176.6(6) . . . . ?
C31 Si3 C37 C40 -51.2(8) . . . . ?
C39 Si3 C37 C42 -55.6(7) . . . . ?
C38 Si3 C37 C42 64.3(7) . . . . ?
C31 Si3 C37 C42 -170.2(6) . . . . ?
C39 Si3 C37 C41 -173.8(6) . . . . ?
C38 Si3 C37 C41 -53.8(8) . . . . ?
C31 Si3 C37 C41 71.6(8) . . . . ?
C44 Si1 C43 C46 -179.0(12) . . . . ?
C45 Si1 C43 C46 -58.3(12) . . . . ?
C30 Si1 C43 C46 57.5(12) . . . . ?
C44 Si1 C43 C48 -57.1(8) . . . . ?
C45 Si1 C43 C48 63.6(8) . . . . ?
C30 Si1 C43 C48 179.4(7) . . . . ?
C44 Si1 C43 C47 56.7(11) . . . . ?
C45 Si1 C43 C47 177.3(10) . . . . ?
C30 Si1 C43 C47 -66.9(11) . . . . ?

loop_
_cod_related_entry_id
_cod_related_entry_database
_cod_related_entry_code
1 ChemSpider 30658988
